data_2203376
loop_
_publ_author_name
'Fang, Rui-Qin'
'Zhang, Xian-Ming'
'Wu, Hai-Shun'
'Ng, Seik Weng'

_publ_section_title
;
 Bis(1,4-Diazoniabicyclo[2.2.2]octane) octamolybdate(VI) tetrahydrate
;
_journal_issue 4
_journal_name_full 'Acta Crystallographica Section E'
_journal_page_first m359
_journal_page_last m361
_journal_paper_doi 10.1107/S1600536804004647
_journal_volume 60
_journal_year 2004
_chemical_formula_iupac '(C6 H14 N2)2 [Mo8 O26] , 4H2 O'
_chemical_formula_moiety '2C6 H14 N2 2+ , Mo8 O26 4- , 4H2 O'
_chemical_formula_sum 'C12 H36 Mo8 N4 O30'
_chemical_formula_weight 1483.97
_chemical_name_systematic
;
Bis(1,4-Diazoniabicyclo[2,2,2]octane)octamolybdate tetrahydrate
;
_space_group_IT_number 14
_symmetry_cell_setting monoclinic
_symmetry_space_group_name_Hall '-P 2yn'
_symmetry_space_group_name_H-M 'P 1 21/n 1'
_atom_sites_solution_hydrogens geom
_atom_sites_solution_primary direct
_atom_sites_solution_secondary difmap
_audit_creation_method SHELXL97
_cell_angle_alpha 90
_cell_angle_beta 111.7040(10)
_cell_angle_gamma 90
_cell_formula_units_Z 2
_cell_length_a 7.8880(3)
_cell_length_b 22.9733(9)
_cell_length_c 10.3234(4)
_cell_measurement_reflns_used 8568
_cell_measurement_temperature 298(2)
_cell_measurement_theta_max 27.0
_cell_measurement_theta_min 2.3
_cell_volume 1738.12(12)
_computing_cell_refinement 'SAINT (Bruker, 2002)'
_computing_data_collection 'SMART (Bruker, 2002)'
_computing_data_reduction SAINT
_computing_molecular_graphics 'ORTEPII (Johnson, 1976)'
_computing_publication_material SHELXL97
_computing_structure_refinement 'SHELXL97 (Sheldrick, 1997)'
_computing_structure_solution 'SHELXS97 (Sheldrick, 1997)'
_diffrn_ambient_temperature 298(2)
_diffrn_measured_fraction_theta_full 0.96
_diffrn_measured_fraction_theta_max 0.96
_diffrn_measurement_device_type 'Bruker APEX CCD area-detector'
_diffrn_measurement_method '\f and \w'
_diffrn_radiation_monochromator graphite
_diffrn_radiation_source 'fine-focus sealed tube'
_diffrn_radiation_type MoK\a
_diffrn_radiation_wavelength 0.71073
_diffrn_reflns_av_R_equivalents 0.017
_diffrn_reflns_av_sigmaI/netI 0.018
_diffrn_reflns_limit_h_max 8
_diffrn_reflns_limit_h_min -9
_diffrn_reflns_limit_k_max 27
_diffrn_reflns_limit_k_min -27
_diffrn_reflns_limit_l_max 12
_diffrn_reflns_limit_l_min -10
_diffrn_reflns_number 8501
_diffrn_reflns_theta_full 25.0
_diffrn_reflns_theta_max 25.0
_diffrn_reflns_theta_min 1.8
_diffrn_standards_decay_% 0
_diffrn_standards_interval_time 0
_diffrn_standards_number 0
_exptl_absorpt_coefficient_mu 2.90
_exptl_absorpt_correction_T_max 0.670
_exptl_absorpt_correction_T_min 0.437
_exptl_absorpt_correction_type multi-scan
_exptl_absorpt_process_details '(SADABS; Bruker, 2002)'
_exptl_crystal_colour colourless
_exptl_crystal_density_diffrn 2.835
_exptl_crystal_density_meas ?
_exptl_crystal_density_method .
_exptl_crystal_description block
_exptl_crystal_F_000 1424
_exptl_crystal_size_max 0.42
_exptl_crystal_size_mid 0.33
_exptl_crystal_size_min 0.15
_refine_diff_density_max 1.13
_refine_diff_density_min -0.64
_refine_ls_extinction_method none
_refine_ls_goodness_of_fit_ref 1.06
_refine_ls_hydrogen_treatment constr
_refine_ls_matrix_type full
_refine_ls_number_parameters 244
_refine_ls_number_reflns 2925
_refine_ls_number_restraints 0
_refine_ls_restrained_S_all 1.06
_refine_ls_R_factor_all 0.022
_refine_ls_R_factor_gt 0.021
_refine_ls_shift/su_max 0.001
_refine_ls_shift/su_mean 0.000
_refine_ls_structure_factor_coef Fsqd
_refine_ls_weighting_details 'calc w=1/[\s^2^(Fo^2^)+(0.0248P)^2^+5.4418P] where P=(Fo^2^+2Fc^2^)/3'
_refine_ls_weighting_scheme calc
_refine_ls_wR_factor_gt 0.054
_refine_ls_wR_factor_ref 0.054
_reflns_number_gt 2885
_reflns_number_total 2925
_reflns_threshold_expression I>2\s(I)
_cod_data_source_file bt6417.cif
_cod_data_source_block I
_cod_depositor_comments
;
The following automatic conversions were performed:
'_symmetry_cell_setting' value 'Monoclinic' changed to 'monoclinic'
according to '/home/saulius/struct/CIF-dictionaries/cif_core.dic'
dictionary named 'cif_core.dic' version 2.4.1 from 2010-06-29.

Automatic conversion script
Id: cif_fix_enum 1527 2010-12-29 10:47:43Z saulius 

The following automatic conversions were performed:

'_symmetry_cell_setting' value 'Monoclinic' changed to 'monoclinic'
according to /home/saulius/struct/CIF-dictionaries/cif_core.dic
dictionary named 'cif_core.dic' version 2.4.1 from 2010-06-29.

Automatic conversion script
Id: cif_fix_values 1715 2011-07-08 13:25:40Z adriana 
;
_cod_original_cell_volume 1738.10(10)
_cod_original_sg_symbol_H-M 'P 21/n'
_cod_database_code 2203376
_cod_database_fobs_code 2203376

loop_
_symmetry_equiv_pos_as_xyz
'x, y, z'
'x+1/2, -y+1/2, z+1/2'
'-x, -y, -z'
'-x-1/2, y-1/2, -z-1/2'

loop_
_atom_site_label
_atom_site_fract_x
_atom_site_fract_y
_atom_site_fract_z
_atom_site_U_iso_or_equiv
_atom_site_adp_type
_atom_site_calc_flag
_atom_site_refinement_flags
_atom_site_occupancy
_atom_site_type_symbol
Mo1 -0.36422(4) 0.380930(10) 0.49731(3) 0.01461(9) Uani d . 1 Mo
Mo2 -0.20911(4) 0.495510(10) 0.36314(3) 0.01191(9) Uani d . 1 Mo
Mo3 -0.00911(4) 0.359540(10) 0.40767(3) 0.01477(9) Uani d . 1 Mo
Mo4 0.19799(4) 0.469090(10) 0.32683(3) 0.01247(9) Uani d . 1 Mo
O1 -0.5905(3) 0.43140(10) 0.4009(3) 0.0190(6) Uani d . 1 O
O2 -0.2633(3) 0.41660(10) 0.3282(2) 0.0155(5) Uani d . 1 O
O3 -0.2564(3) 0.46770(10) 0.5461(3) 0.0155(5) Uani d . 1 O
O4 -0.3800(4) 0.36930(10) 0.6543(3) 0.0279(6) Uani d . 1 O
O5 -0.4712(4) 0.32290(10) 0.3973(3) 0.0246(6) Uani d . 1 O
O6 -0.1163(3) 0.35450(10) 0.5468(3) 0.0192(6) Uani d . 1 O
O7 -0.4086(3) 0.52970(10) 0.2751(3) 0.0195(6) Uani d . 1 O
O8 0.0824(3) 0.44870(10) 0.4885(3) 0.0146(5) Uani d . 1 O
O9 -0.0785(3) 0.50890(10) 0.2585(3) 0.0170(5) Uani d . 1 O
O10 0.1982(4) 0.33030(10) 0.5051(3) 0.0260(6) Uani d . 1 O
O11 -0.1204(4) 0.30460(10) 0.2955(3) 0.0243(6) Uani d . 1 O
O12 0.0534(3) 0.40140(10) 0.2632(3) 0.0164(5) Uani d . 1 O
O13 0.2022(4) 0.49710(10) 0.1757(3) 0.0215(6) Uani d . 1 O
O1W 0.2634(5) 0.5804(2) -0.0028(3) 0.0470(10) Uani d . 1 O
O2W 1.1448(6) 0.7209(2) -0.0132(5) 0.0640(10) Uani d . 1 O
N1 0.5662(5) 0.63820(10) 0.0334(4) 0.0253(7) Uani d . 1 N
N2 0.8632(4) 0.67730(10) 0.0418(3) 0.0241(7) Uani d . 1 N
C1 0.5334(6) 0.6864(2) -0.0706(5) 0.0330(10) Uani d . 1 C
C2 0.7134(6) 0.7020(2) -0.0819(5) 0.0350(10) Uani d . 1 C
C3 0.6706(6) 0.5907(2) -0.0021(5) 0.0280(10) Uani d . 1 C
C4 0.8638(6) 0.6122(2) 0.0298(5) 0.0330(10) Uani d . 1 C
C5 0.6698(6) 0.6617(2) 0.1759(5) 0.0320(10) Uani d . 1 C
C6 0.8374(6) 0.6936(2) 0.1721(4) 0.0280(10) Uani d . 1 C
H1W1 0.2284 0.5521 0.0335 0.057 Uiso d . 1 H
H1W2 0.1907 0.5824 -0.0887 0.057 Uiso d . 1 H
H2W1 1.2107 0.7519 0.0072 0.077 Uiso d . 1 H
H2W2 1.1308 0.7136 -0.1002 0.077 Uiso d . 1 H
H1 0.4571 0.6240 0.0303 0.030 Uiso calc R 1 H
H2 0.9721 0.6915 0.0444 0.029 Uiso calc R 1 H
H1a 0.4831 0.7200 -0.0406 0.040 Uiso calc R 1 H
H1b 0.4471 0.6739 -0.1606 0.040 Uiso calc R 1 H
H2a 0.7194 0.6859 -0.1671 0.042 Uiso calc R 1 H
H2b 0.7257 0.7439 -0.0842 0.042 Uiso calc R 1 H
H3a 0.6136 0.5808 -0.1001 0.034 Uiso calc R 1 H
H3b 0.6722 0.5562 0.0525 0.034 Uiso calc R 1 H
H4a 0.9458 0.5953 0.1164 0.039 Uiso calc R 1 H
H4b 0.9049 0.6009 -0.0443 0.039 Uiso calc R 1 H
H5a 0.7067 0.6301 0.2429 0.038 Uiso calc R 1 H
H5b 0.5935 0.6882 0.2035 0.038 Uiso calc R 1 H
H6a 0.8202 0.7353 0.1748 0.034 Uiso calc R 1 H
H6b 0.9441 0.6827 0.2523 0.034 Uiso calc R 1 H

loop_
_atom_site_aniso_label
_atom_site_aniso_U_11
_atom_site_aniso_U_22
_atom_site_aniso_U_33
_atom_site_aniso_U_12
_atom_site_aniso_U_13
_atom_site_aniso_U_23
Mo1 0.0139(2) 0.0120(2) 0.0182(2) -0.00030(10) 0.00630(10) 0.00100(10)
Mo2 0.0101(2) 0.0111(2) 0.0134(2) -0.00010(10) 0.00310(10) 0.00050(10)
Mo3 0.0128(2) 0.0113(2) 0.0200(2) 0.00020(10) 0.00590(10) 0.00030(10)
Mo4 0.0102(2) 0.0133(2) 0.0140(2) -0.00080(10) 0.00450(10) -0.00100(10)
O1 0.0130(10) 0.0160(10) 0.0260(10) 0.0010(10) 0.0050(10) -0.0010(10)
O2 0.0150(10) 0.0150(10) 0.0150(10) -0.0020(10) 0.0040(10) -0.0010(10)
O3 0.0160(10) 0.0140(10) 0.0170(10) -0.0020(10) 0.0060(10) 0.0000(10)
O4 0.032(2) 0.031(2) 0.025(2) 0.0010(10) 0.0150(10) 0.0040(10)
O5 0.0210(10) 0.0190(10) 0.030(2) -0.0020(10) 0.0050(10) -0.0050(10)
O6 0.0140(10) 0.0210(10) 0.0210(10) 0.0040(10) 0.0050(10) 0.0050(10)
O7 0.0140(10) 0.0190(10) 0.0240(10) 0.0030(10) 0.0050(10) 0.0030(10)
O8 0.0140(10) 0.0120(10) 0.0170(10) -0.0010(10) 0.0050(10) -0.0010(10)
O9 0.0140(10) 0.0210(10) 0.0160(10) 0.0020(10) 0.0050(10) 0.0030(10)
O10 0.0180(10) 0.0250(10) 0.033(2) 0.0060(10) 0.0080(10) 0.0030(10)
O11 0.0230(10) 0.0190(10) 0.031(2) -0.0070(10) 0.0090(10) -0.0060(10)
O12 0.0160(10) 0.0150(10) 0.0190(10) -0.0030(10) 0.0070(10) -0.0050(10)
O13 0.0230(10) 0.0230(10) 0.0200(10) -0.0010(10) 0.0100(10) 0.0020(10)
O1W 0.038(2) 0.060(2) 0.034(2) -0.027(2) 0.0010(10) 0.015(2)
O2W 0.078(3) 0.044(2) 0.091(3) -0.030(2) 0.056(3) -0.023(2)
N1 0.023(2) 0.027(2) 0.030(2) -0.0070(10) 0.0130(10) -0.0040(10)
N2 0.018(2) 0.027(2) 0.026(2) -0.0050(10) 0.0060(10) -0.0010(10)
C1 0.025(2) 0.030(2) 0.035(3) 0.003(2) -0.001(2) 0.004(2)
C2 0.039(3) 0.037(2) 0.023(2) -0.006(2) 0.003(2) 0.012(2)
C3 0.036(2) 0.019(2) 0.032(2) -0.004(2) 0.015(2) -0.006(2)
C4 0.032(2) 0.026(2) 0.043(3) 0.002(2) 0.017(2) -0.006(2)
C5 0.040(3) 0.028(2) 0.028(2) -0.005(2) 0.014(2) -0.006(2)
C6 0.034(2) 0.025(2) 0.022(2) -0.004(2) 0.007(2) -0.004(2)

loop_
_atom_type_symbol
_atom_type_description
_atom_type_scat_dispersion_real
_atom_type_scat_dispersion_imag
_atom_type_scat_source
C C 0.0033 0.0016 'International Tables Vol C Tables 4.2.6.8 and 6.1.1.4'
H H 0.0000 0.0000 'International Tables Vol C Tables 4.2.6.8 and 6.1.1.4'
N N 0.0061 0.0033 'International Tables Vol C Tables 4.2.6.8 and 6.1.1.4'
O O 0.0106 0.0060 'International Tables Vol C Tables 4.2.6.8 and 6.1.1.4'
Mo Mo -1.6832 0.6857 'International Tables Vol C Tables 4.2.6.8 and 6.1.1.4'

loop_
_geom_angle_atom_site_label_1
_geom_angle_atom_site_label_2
_geom_angle_atom_site_label_3
_geom_angle_site_symmetry_1
_geom_angle_site_symmetry_3
_geom_angle
_geom_angle_publ_flag
O1 Mo1 O2 . . 85.10(10) yes
O1 Mo1 O3 . . 77.80(10) yes
O1 Mo1 O4 . . 101.20(10) yes
O1 Mo1 O5 . . 90.10(10) yes
O1 Mo1 O6 . . 157.30(10) yes
O2 Mo1 O3 . . 68.50(10) yes
O2 Mo1 O4 . . 160.80(10) yes
O2 Mo1 O5 . . 92.90(10) yes
O2 Mo1 O6 . . 73.40(10) yes
O3 Mo1 O4 . . 94.90(10) yes
O3 Mo1 O5 . . 158.30(10) yes
O3 Mo1 O6 . . 87.50(10) yes
O4 Mo1 O5 . . 105.10(10) yes
O4 Mo1 O6 . . 97.10(10) yes
O5 Mo1 O6 . . 98.10(10) yes
O2 Mo2 O3 . . 77.30(10) yes
O2 Mo2 O7 . . 104.20(10) yes
O2 Mo2 O8 . . 77.10(10) yes
O2 Mo2 O8 . 3_566 143.00(10) yes
O2 Mo2 O9 . . 101.20(10) yes
O3 Mo2 O7 . . 100.40(10) yes
O3 Mo2 O8 . . 80.70(10) yes
O3 Mo2 O8 . 3_566 73.30(10) yes
O3 Mo2 O9 . . 156.10(10) yes
O7 Mo2 O8 . . 178.40(10) yes
O7 Mo2 O8 . 3_566 102.70(10) yes
O7 Mo2 O9 . . 103.10(10) yes
O8 Mo2 O8 . 3_566 76.50(10) yes
O8 Mo2 O9 . . 75.70(10) yes
O8 Mo2 O9 3_566 . 96.80(10) yes
O2 Mo3 O6 . . 74.50(10) yes
O2 Mo3 O8 . . 74.10(10) yes
O2 Mo3 O10 . . 163.90(10) yes
O2 Mo3 O11 . . 91.00(10) yes
O2 Mo3 O12 . . 83.20(10) yes
O6 Mo3 O8 . . 87.00(10) yes
O6 Mo3 O10 . . 97.20(10) yes
O6 Mo3 O11 . . 101.70(10) yes
O6 Mo3 O12 . . 153.10(10) yes
O8 Mo3 O10 . . 92.00(10) yes
O8 Mo3 O11 . . 160.30(10) yes
O8 Mo3 O12 . . 72.50(10) yes
O10 Mo3 O11 . . 104.30(10) yes
O10 Mo3 O12 . . 100.60(10) yes
O11 Mo3 O12 . . 93.30(10) yes
O1 Mo4 O3 1_655 3_566 97.20(10) yes
O1 Mo4 O8 1_655 . 98.80(10) yes
O1 Mo4 O9 1_655 . 171.10(10) yes
O1 Mo4 O12 1_655 . 95.60(10) yes
O1 Mo4 O13 1_655 . 104.20(10) yes
O3 Mo4 O8 3_566 . 72.80(10) yes
O3 Mo4 O9 3_566 . 82.20(10) yes
O3 Mo4 O12 3_566 . 146.00(10) yes
O3 Mo4 O13 3_566 . 105.20(10) yes
O8 Mo4 O9 . . 72.50(10) yes
O8 Mo4 O12 . . 74.10(10) yes
O8 Mo4 O13 . . 156.90(10) yes
O9 Mo4 O12 . . 80.40(10) yes
O9 Mo4 O13 . . 84.40(10) yes
O12 Mo4 O13 . . 101.90(10) yes
Mo1 O1 Mo4 . 1_455 172.7(2) yes
Mo1 O2 Mo2 . . 108.40(10) yes
Mo1 O2 Mo3 . . 91.60(10) yes
Mo2 O2 Mo3 . . 112.40(10) yes
Mo1 O3 Mo2 . . 104.50(10) yes
Mo1 O3 Mo4 . 3_566 147.70(10) yes
Mo2 O3 Mo4 . 3_566 107.70(10) yes
Mo1 O6 Mo3 . . 117.80(10) yes
Mo2 O8 Mo4 . . 94.40(10) yes
Mo2 O8 Mo2 . 3_566 103.50(10) yes
Mo2 O8 Mo3 . . 95.50(10) yes
Mo2 O8 Mo3 3_566 . 153.30(10) yes
Mo2 O8 Mo4 3_566 . 102.40(10) yes
Mo2 O9 Mo4 . . 117.20(10) yes
Mo3 O8 Mo4 . . 94.50(10) yes
Mo3 O12 Mo4 . . 115.00(10) yes
C3 N1 C5 . . 110.8(3) no
C3 N1 C1 . . 109.2(3) no
C5 N1 C1 . . 109.0(3) no
C6 N2 C2 . . 110.5(3) no
C6 N2 C4 . . 109.4(3) no
C2 N2 C4 . . 109.4(3) no
N1 C1 C2 . . 108.2(3) no
N2 C2 C1 . . 108.2(3) no
N1 C3 C4 . . 108.1(3) no
N2 C4 C3 . . 108.0(3) no
N1 C5 C6 . . 108.2(3) no
N2 C6 C5 . . 108.3(3) no
H1W1 O1W H1W2 . . 107.1 no
H2W1 O2W H2W2 . . 104.1 no
C3 N1 H1 . . 109.3 no
C5 N1 H1 . . 109.3 no
C1 N1 H1 . . 109.3 no
C6 N2 H2 . . 109.2 no
C2 N2 H2 . . 109.2 no
C4 N2 H2 . . 109.2 no
N1 C1 H1a . . 110.1 no
C2 C1 H1a . . 110.1 no
N1 C1 H1b . . 110.1 no
C2 C1 H1b . . 110.1 no
H1a C1 H1b . . 108.4 no
N2 C2 H2a . . 110.1 no
C1 C2 H2a . . 110.1 no
N2 C2 H2b . . 110.1 no
C1 C2 H2b . . 110.1 no
H2a C2 H2b . . 108.4 no
N1 C3 H3a . . 110.1 no
C4 C3 H3a . . 110.1 no
N1 C3 H3b . . 110.1 no
C4 C3 H3b . . 110.1 no
H3a C3 H3b . . 108.4 no
N2 C4 H4a . . 110.1 no
C3 C4 H4a . . 110.1 no
N2 C4 H4b . . 110.1 no
C3 C4 H4b . . 110.1 no
H4a C4 H4b . . 108.4 no
N1 C5 H5a . . 110.1 no
C6 C5 H5a . . 110.1 no
N1 C5 H5b . . 110.1 no
C6 C5 H5b . . 110.1 no
H5a C5 H5b . . 108.4 no
N2 C6 H6a . . 110.0 no
C5 C6 H6a . . 110.0 no
N2 C6 H6b . . 110.0 no
C5 C6 H6b . . 110.0 no
H6a C6 H6b . . 108.4 no

loop_
_geom_bond_atom_site_label_1
_geom_bond_atom_site_label_2
_geom_bond_site_symmetry_2
_geom_bond_distance
_geom_bond_publ_flag
Mo1 O1 . 2.051(2) yes
Mo1 O2 . 2.319(2) yes
Mo1 O3 . 2.153(2) yes
Mo1 O4 . 1.692(3) yes
Mo1 O5 . 1.707(3) yes
Mo1 O6 . 1.928(2) yes
Mo2 O2 . 1.867(2) yes
Mo2 O7 . 1.692(2) yes
Mo2 O8 . 2.433(2) yes
Mo2 O8 3_566 1.964(2) yes
Mo2 O9 . 1.774(3) yes
Mo3 O2 . 2.279(2) yes
Mo2 O3 . 2.153(3) yes
Mo3 O6 . 1.921(3) yes
Mo3 O8 . 2.228(2) yes
Mo3 O10 . 1.710(3) yes
Mo3 O11 . 1.719(3) yes
Mo3 O12 . 1.985(3) yes
Mo4 O1 1_655 1.782(2) yes
Mo4 O3 3_566 1.896(2) yes
Mo4 O8 . 2.228(3) yes
Mo4 O9 . 2.226(2) yes
Mo4 O12 . 1.896(2) yes
Mo4 O13 . 1.699(3) yes
N1 C3 . 1.492(5) no
N1 C5 . 1.494(5) no
N1 C1 . 1.496(5) no
N2 C6 . 1.481(5) no
N2 C2 . 1.494(5) no
N2 C4 . 1.501(5) no
C1 C2 . 1.510(7) no
C3 C4 . 1.517(6) no
C5 C6 . 1.524(6) no
O1W H1W1 . 0.85 no
O1W H1W2 . 0.86 no
O2W H2W1 . 0.86 no
O2W H2W2 . 0.89 no
N1 H1 . 0.91 no
N2 H2 . 0.91 no
C1 H1a . 0.97 no
C1 H1b . 0.97 no
C2 H2a . 0.97 no
C2 H2b . 0.97 no
C3 H3a . 0.97 no
C3 H3b . 0.97 no
C4 H4a . 0.97 no
C4 H4b . 0.97 no
C5 H5a . 0.97 no
C5 H5b . 0.97 no
C6 H6a . 0.97 no
C6 H6b . 0.97 no

loop_
_geom_hbond_atom_site_label_D
_geom_hbond_atom_site_label_H
_geom_hbond_atom_site_label_A
_geom_hbond_site_symmetry_A
_geom_hbond_distance_DH
_geom_hbond_distance_HA
_geom_hbond_distance_DA
_geom_hbond_angle_DHA
_geom_hbond_publ_flag
O1W H1W1 O13 . 0.85 2.01 2.819(4) 161 yes
O1W H1W2 O12 3_565 0.86 2.13 2.946(4) 159 yes
O2W H2W1 O10 4_766 0.86 1.96 2.788(4) 161 yes
O2W H2W2 O11 3_665 0.88 2.03 2.908(5) 175 yes
N1 H1 O1W . 0.91 1.75 2.636(5) 163 yes
N2 H2 O2W . 0.91 1.81 2.682(5) 161 yes

loop_
_geom_torsion_atom_site_label_1
_geom_torsion_atom_site_label_2
_geom_torsion_atom_site_label_3
_geom_torsion_atom_site_label_4
_geom_torsion_site_symmetry_1
_geom_torsion_site_symmetry_4
_geom_torsion
_geom_torsion_publ_flag
O7 Mo2 O2 Mo3 . . 171.60(10) no
O9 Mo2 O2 Mo3 . . 64.80(10) no
O8 Mo2 O2 Mo3 3_566 . -52.9(2) no
O3 Mo2 O2 Mo3 . . -90.80(10) no
O8 Mo2 O2 Mo3 . . -7.60(10) no
O7 Mo2 O2 Mo1 . . -88.80(10) no
O9 Mo2 O2 Mo1 . . 164.40(10) no
O8 Mo2 O2 Mo1 3_566 . 46.8(2) no
O3 Mo2 O2 Mo1 . . 8.90(10) no
O8 Mo2 O2 Mo1 . . 92.10(10) no
O10 Mo3 O2 Mo2 . . 39.2(5) no
O11 Mo3 O2 Mo2 . . -158.50(10) no
O6 Mo3 O2 Mo2 . . 99.60(10) no
O12 Mo3 O2 Mo2 . . -65.30(10) no
O8 Mo3 O2 Mo2 . . 8.40(10) no
O10 Mo3 O2 Mo1 . . -71.4(4) no
O11 Mo3 O2 Mo1 . . 90.90(10) no
O6 Mo3 O2 Mo1 . . -11.00(10) no
O12 Mo3 O2 Mo1 . . -176.00(10) no
O8 Mo3 O2 Mo1 . . -102.20(10) no
O4 Mo1 O2 Mo2 . . -41.0(4) no
O5 Mo1 O2 Mo2 . . 159.30(10) no
O6 Mo1 O2 Mo2 . . -103.20(10) no
O1 Mo1 O2 Mo2 . . 69.50(10) no
O3 Mo1 O2 Mo2 . . -9.30(10) no
O4 Mo1 O2 Mo3 . . 73.3(4) no
O5 Mo1 O2 Mo3 . . -86.50(10) no
O6 Mo1 O2 Mo3 . . 11.00(10) no
O1 Mo1 O2 Mo3 . . -176.30(10) no
O3 Mo1 O2 Mo3 . . 104.90(10) no
O7 Mo2 O3 Mo4 . 3_566 -84.00(10) no
O9 Mo2 O3 Mo4 . 3_566 84.6(3) no
O2 Mo2 O3 Mo4 . 3_566 173.60(10) no
O8 Mo2 O3 Mo4 3_566 3_566 16.30(10) no
O8 Mo2 O3 Mo4 . 3_566 94.90(10) no
O7 Mo2 O3 Mo1 . . 93.00(10) no
O9 Mo2 O3 Mo1 . . -98.4(3) no
O2 Mo2 O3 Mo1 . . -9.40(10) no
O8 Mo2 O3 Mo1 3_566 . -166.70(10) no
O8 Mo2 O3 Mo1 . . -88.10(10) no
O4 Mo1 O3 Mo4 . 3_566 -7.4(3) no
O5 Mo1 O3 Mo4 . 3_566 150.2(3) no
O6 Mo1 O3 Mo4 . 3_566 -104.3(3) no
O1 Mo1 O3 Mo4 . 3_566 93.0(3) no
O2 Mo1 O3 Mo4 . 3_566 -177.4(3) no
O4 Mo1 O3 Mo2 . . 177.90(10) no
O5 Mo1 O3 Mo2 . . -24.5(4) no
O6 Mo1 O3 Mo2 . . 81.00(10) no
O1 Mo1 O3 Mo2 . . -81.60(10) no
O2 Mo1 O3 Mo2 . . 7.90(10) no
O10 Mo3 O6 Mo1 . . -179.0(2) no
O11 Mo3 O6 Mo1 . . -72.8(2) no
O12 Mo3 O6 Mo1 . . 49.8(3) no
O8 Mo3 O6 Mo1 . . 89.40(10) no
O2 Mo3 O6 Mo1 . . 15.00(10) no
O4 Mo1 O6 Mo3 . . -177.8(2) no
O5 Mo1 O6 Mo3 . . 75.8(2) no
O1 Mo1 O6 Mo3 . . -34.1(4) no
O3 Mo1 O6 Mo3 . . -83.10(10) no
O2 Mo1 O6 Mo3 . . -14.90(10) no
O13 Mo4 O8 Mo2 . 3_566 -104.1(3) no
O1 Mo4 O8 Mo2 1_655 3_566 79.50(10) no
O3 Mo4 O8 Mo2 3_566 3_566 -15.40(10) no
O12 Mo4 O8 Mo2 . 3_566 172.90(10) no
O9 Mo4 O8 Mo2 . 3_566 -102.40(10) no
O13 Mo4 O8 Mo3 . . 96.7(3) no
O1 Mo4 O8 Mo3 1_655 . -79.70(10) no
O3 Mo4 O8 Mo3 3_566 . -174.60(10) no
O12 Mo4 O8 Mo3 . . 13.70(10) no
O9 Mo4 O8 Mo3 . . 98.40(10) no
O13 Mo4 O8 Mo2 . . 0.8(3) no
O1 Mo4 O8 Mo2 1_655 . -175.60(10) no
O3 Mo4 O8 Mo2 3_566 . 89.50(10) no
O12 Mo4 O8 Mo2 . . -82.20(10) no
O9 Mo4 O8 Mo2 . . 2.53(8) no
O10 Mo3 O8 Mo2 . 3_566 -42.3(3) no
O11 Mo3 O8 Mo2 . 3_566 171.9(3) no
O6 Mo3 O8 Mo2 . 3_566 54.9(3) no
O12 Mo3 O8 Mo2 . 3_566 -142.7(3) no
O2 Mo3 O8 Mo2 . 3_566 129.6(3) no
O10 Mo3 O8 Mo4 . . 87.30(10) no
O11 Mo3 O8 Mo4 . . -58.5(4) no
O6 Mo3 O8 Mo4 . . -175.50(10) no
O12 Mo3 O8 Mo4 . . -13.20(10) no
O2 Mo3 O8 Mo4 . . -100.80(10) no
O10 Mo3 O8 Mo2 . . -177.80(10) no
O11 Mo3 O8 Mo2 . . 36.4(4) no
O6 Mo3 O8 Mo2 . . -80.70(10) no
O12 Mo3 O8 Mo2 . . 81.70(10) no
O2 Mo3 O8 Mo2 . . -6.00(10) no
O9 Mo2 O8 Mo2 . 3_566 100.80(10) no
O2 Mo2 O8 Mo2 . 3_566 -153.90(10) no
O8 Mo2 O8 Mo2 3_566 3_566 0.0 no
O3 Mo2 O8 Mo2 . 3_566 -74.90(10) no
O9 Mo2 O8 Mo4 . . -3.10(10) no
O2 Mo2 O8 Mo4 . . 102.20(10) no
O8 Mo2 O8 Mo4 3_566 . -103.90(10) no
O3 Mo2 O8 Mo4 . . -178.90(10) no
O9 Mo2 O8 Mo3 . . -98.10(10) no
O2 Mo2 O8 Mo3 . . 7.20(10) no
O8 Mo2 O8 Mo3 3_566 . 161.1(2) no
O3 Mo2 O8 Mo3 . . 86.20(10) no
O7 Mo2 O9 Mo4 . . -177.60(10) no
O2 Mo2 O9 Mo4 . . -70.00(10) no
O8 Mo2 O9 Mo4 3_566 . 77.60(10) no
O3 Mo2 O9 Mo4 . . 13.9(3) no
O8 Mo2 O9 Mo4 . . 3.50(10) no
O13 Mo4 O9 Mo2 . . 175.5(2) no
O3 Mo4 O9 Mo2 3_566 . -78.30(10) no
O12 Mo4 O9 Mo2 . . 72.40(10) no
O8 Mo4 O9 Mo2 . . -3.90(10) no
O13 Mo4 O12 Mo3 . . -173.50(10) no
O1 Mo4 O12 Mo3 1_655 . 80.70(10) no
O3 Mo4 O12 Mo3 3_566 . -31.1(3) no
O9 Mo4 O12 Mo3 . . -91.30(10) no
O8 Mo4 O12 Mo3 . . -16.90(10) no
O10 Mo3 O12 Mo4 . . -71.6(2) no
O11 Mo3 O12 Mo4 . . -176.80(10) no
O6 Mo3 O12 Mo4 . . 59.0(3) no
O8 Mo3 O12 Mo4 . . 17.10(10) no
O2 Mo3 O12 Mo4 . . 92.60(10) no
C3 N1 C1 C2 . . -50.6(4) no
C5 N1 C1 C2 . . 70.6(5) no
C6 N2 C2 C1 . . -50.2(5) no
C4 N2 C2 C1 . . 70.3(5) no
N1 C1 C2 N2 . . -16.7(5) no
C5 N1 C3 C4 . . -49.2(5) no
C1 N1 C3 C4 . . 70.9(4) no
C6 N2 C4 C3 . . 71.3(4) no
C2 N2 C4 C3 . . -49.9(5) no
N1 C3 C4 N2 . . -17.3(5) no
C3 N1 C5 C6 . . 68.3(4) no
C1 N1 C5 C6 . . -51.9(4) no
C2 N2 C6 C5 . . 68.5(4) no
C4 N2 C6 C5 . . -52.0(4) no
N1 C5 C6 N2 . . -14.3(5) no
